data_4346627
loop_
_publ_author_name
'Mebs, Stefan'
'Braun, Beatrice'
'Kositzki, Ramona'
'Limberg, Christian'
'Haumann, Michael'

_publ_section_title
;
 Abrupt versus Gradual Spin-Crossover in Fe(II)(phen)2(NCS)2 and
 Fe(III)(dedtc)3 Compared by X-ray Absorption and Emission Spectroscopy
 and Quantum-Chemical Calculations.
;
_journal_issue 24
_journal_name_full 'Inorganic chemistry'
_journal_page_first 11606
_journal_page_last 11624
_journal_paper_doi 10.1021/acs.inorgchem.5b01822
_journal_volume 54
_journal_year 2015
_chemical_formula_moiety 'C15 H30 Fe N3 S6'
_chemical_formula_sum 'C15 H30 Fe N3 S6'
_chemical_formula_weight 500.63
_space_group_crystal_system monoclinic
_space_group_IT_number 15
_space_group_name_Hall '-C 2yc'
_space_group_name_H-M_alt 'C 1 2/c 1'
_atom_sites_solution_hydrogens geom
_audit_creation_method SHELXL-2013
_cell_angle_alpha 90
_cell_angle_beta 110.545(3)
_cell_angle_gamma 90
_cell_formula_units_Z 4
_cell_length_a 13.9581(15)
_cell_length_b 10.2038(11)
_cell_length_c 16.9208(19)
_cell_measurement_reflns_used 9047
_cell_measurement_temperature 80(2)
_cell_measurement_theta_max 47.08
_cell_measurement_theta_min 2.53
_cell_volume 2256.7(4)
_computing_cell_refinement 'Bruker SAINT'
_computing_data_collection 'Bruker APEX2'
_computing_data_reduction 'Bruker SAINT'
_computing_structure_refinement 'SHELXL-2013 (Sheldrick 2013)'
_computing_structure_solution 'SHELXS-97 (Sheldrick 2008)'
_diffrn_ambient_temperature 80(2)
_diffrn_measured_fraction_theta_full 0.999
_diffrn_measured_fraction_theta_max 0.986
_diffrn_measurement_device_type 'Bruker D8 VENTURE'
_diffrn_measurement_method '\f and \w scans'
_diffrn_radiation_type MoK\a
_diffrn_radiation_wavelength 0.71073
_diffrn_reflns_av_R_equivalents 0.0384
_diffrn_reflns_av_unetI/netI 0.0240
_diffrn_reflns_Laue_measured_fraction_full 0.999
_diffrn_reflns_Laue_measured_fraction_max 0.986
_diffrn_reflns_limit_h_max 28
_diffrn_reflns_limit_h_min -28
_diffrn_reflns_limit_k_max 20
_diffrn_reflns_limit_k_min -21
_diffrn_reflns_limit_l_max 34
_diffrn_reflns_limit_l_min -34
_diffrn_reflns_number 68772
_diffrn_reflns_point_group_measured_fraction_full 0.999
_diffrn_reflns_point_group_measured_fraction_max 0.986
_diffrn_reflns_theta_full 25.000
_diffrn_reflns_theta_max 47.427
_diffrn_reflns_theta_min 2.532
_exptl_absorpt_coefficient_mu 1.229
_exptl_absorpt_correction_T_max 0.7493
_exptl_absorpt_correction_T_min 0.6564
_exptl_absorpt_correction_type multi-scan
_exptl_absorpt_process_details SADABS
_exptl_crystal_colour black
_exptl_crystal_density_diffrn 1.474
_exptl_crystal_description block
_exptl_crystal_F_000 1052
_exptl_crystal_size_max 0.420
_exptl_crystal_size_mid 0.380
_exptl_crystal_size_min 0.360
_refine_diff_density_max 1.520
_refine_diff_density_min -0.977
_refine_diff_density_rms 0.113
_refine_ls_extinction_method none
_refine_ls_goodness_of_fit_ref 1.062
_refine_ls_hydrogen_treatment constr
_refine_ls_matrix_type full
_refine_ls_number_parameters 138
_refine_ls_number_reflns 10367
_refine_ls_number_restraints 0
_refine_ls_restrained_S_all 1.062
_refine_ls_R_factor_all 0.0459
_refine_ls_R_factor_gt 0.0336
_refine_ls_shift/su_max 0.001
_refine_ls_shift/su_mean 0.000
_refine_ls_structure_factor_coef Fsqd
_refine_ls_weighting_details 'w=1/[\s^2^(Fo^2^)+(0.0362P)^2^+1.6255P] where P=(Fo^2^+2Fc^2^)/3'
_refine_ls_weighting_scheme calc
_refine_ls_wR_factor_gt 0.0789
_refine_ls_wR_factor_ref 0.0846
_reflns_Friedel_coverage 0.000
_reflns_number_gt 8669
_reflns_number_total 10367
_reflns_threshold_expression 'I > 2\s(I)'
_cod_data_source_file ic5b01822_si_002.cif
_cod_data_source_block 80k
_cod_original_sg_symbol_H-M 'C 2/c'
_cod_database_code 4346627
_shelx_space_group_comment
;
The symmetry employed for this shelxl refinement is uniquely defined
by the following loop, which should always be used as a source of
symmetry information in preference to the above space-group names.
They are only intended as comments.
;
_shelx_estimated_absorpt_t_min 0.626
_shelx_estimated_absorpt_t_max 0.666
_shelxl_version_number 2013-4

loop_
_space_group_symop_operation_xyz
'x, y, z'
'-x, y, -z+1/2'
'x+1/2, y+1/2, z'
'-x+1/2, y+1/2, -z+1/2'
'-x, -y, -z'
'x, -y, z-1/2'
'-x+1/2, -y+1/2, -z'
'x+1/2, -y+1/2, z-1/2'

loop_
_atom_site_label
_atom_site_type_symbol
_atom_site_fract_x
_atom_site_fract_y
_atom_site_fract_z
_atom_site_U_iso_or_equiv
_atom_site_adp_type
_atom_site_occupancy
_atom_site_site_symmetry_order
_atom_site_calc_flag
_atom_site_refinement_flags_posn
_atom_site_refinement_flags_adp
_atom_site_refinement_flags_occupancy
_atom_site_disorder_assembly
_atom_site_disorder_group
Fe1 Fe 0.0000 0.24691(2) 0.2500 0.01002(2) Uani 1 2 d S T P . .
S1 S 0.05312(2) 0.27940(2) 0.39337(2) 0.01202(3) Uani 1 1 d . . . . .
S2 S 0.13361(2) 0.39321(2) 0.27779(2) 0.01783(4) Uani 1 1 d . . . . .
S3 S -0.10035(2) 0.06894(2) 0.25279(2) 0.01422(3) Uani 1 1 d . . . . .
N1 N 0.21352(6) 0.44677(7) 0.44505(4) 0.01801(11) Uani 1 1 d . . . . .
N2 N 0.0000 -0.15626(9) 0.2500 0.02078(17) Uani 1 2 d S T P . .
C1 C 0.14473(5) 0.38261(7) 0.38203(4) 0.01318(9) Uani 1 1 d . . . . .
C2 C 0.21098(6) 0.43928(8) 0.53095(4) 0.01784(11) Uani 1 1 d . . . . .
H2A H 0.2819 0.4344 0.5719 0.021 Uiso 1 1 calc R U . . .
H2B H 0.1749 0.3583 0.5366 0.021 Uiso 1 1 calc R U . . .
C3 C 0.15741(9) 0.55722(12) 0.55176(7) 0.02820(18) Uani 1 1 d . . . . .
H3A H 0.1936 0.6375 0.5472 0.042 Uiso 1 1 calc R U . . .
H3B H 0.1573 0.5488 0.6094 0.042 Uiso 1 1 calc R U . . .
H3C H 0.0867 0.5613 0.5121 0.042 Uiso 1 1 calc R U . . .
C4A C 0.27880(8) 0.54754(10) 0.42658(6) 0.02128(19) Uani 0.866(3) 1 d . . P A 1
H4A1 H 0.2409 0.6315 0.4141 0.026 Uiso 0.866(3) 1 calc R U P A 1
H4A2 H 0.2930 0.5213 0.3754 0.026 Uiso 0.866(3) 1 calc R U P A 1
C5A C 0.37910(8) 0.56865(12) 0.49785(8) 0.0260(2) Uani 0.866(3) 1 d . . P A 1
H5A1 H 0.3661 0.6070 0.5462 0.039 Uiso 0.866(3) 1 calc R U P A 1
H5A2 H 0.4221 0.6282 0.4793 0.039 Uiso 0.866(3) 1 calc R U P A 1
H5A3 H 0.4142 0.4844 0.5143 0.039 Uiso 0.866(3) 1 calc R U P A 1
C4B C 0.3166(4) 0.4779(6) 0.4358(3) 0.0153(9) Uani 0.134(3) 1 d . . P A 2
H4B1 H 0.3727 0.4270 0.4765 0.018 Uiso 0.134(3) 1 calc R U P A 2
H4B2 H 0.3147 0.4592 0.3778 0.018 Uiso 0.134(3) 1 calc R U P A 2
C5B C 0.3289(5) 0.6221(6) 0.4548(5) 0.0232(12) Uani 0.134(3) 1 d . . P A 2
H5B1 H 0.2669 0.6684 0.4201 0.035 Uiso 0.134(3) 1 calc R U P A 2
H5B2 H 0.3877 0.6554 0.4421 0.035 Uiso 0.134(3) 1 calc R U P A 2
H5B3 H 0.3401 0.6366 0.5146 0.035 Uiso 0.134(3) 1 calc R U P A 2
C6 C 0.0000 -0.02635(9) 0.2500 0.01444(14) Uani 1 2 d S T P . .
C7 C 0.09049(10) -0.23110(9) 0.25117(6) 0.0294(2) Uani 1 1 d . . . . .
H7A H 0.0956 -0.3116 0.2851 0.035 Uiso 1 1 calc R U . . .
H7B H 0.1525 -0.1779 0.2791 0.035 Uiso 1 1 calc R U . . .
C8 C 0.08778(14) -0.26928(15) 0.16376(8) 0.0454(4) Uani 1 1 d . . . . .
H8A H 0.0279 -0.3246 0.1364 0.068 Uiso 1 1 calc R U . . .
H8B H 0.1501 -0.3178 0.1684 0.068 Uiso 1 1 calc R U . . .
H8C H 0.0836 -0.1901 0.1299 0.068 Uiso 1 1 calc R U . . .

loop_
_atom_site_aniso_label
_atom_site_aniso_U_11
_atom_site_aniso_U_22
_atom_site_aniso_U_33
_atom_site_aniso_U_23
_atom_site_aniso_U_13
_atom_site_aniso_U_12
Fe1 0.01286(5) 0.00857(4) 0.00925(4) 0.000 0.00463(3) 0.000
S1 0.01465(6) 0.01249(6) 0.01002(5) 0.00031(4) 0.00570(4) -0.00154(5)
S2 0.02436(9) 0.01998(8) 0.01039(6) -0.00142(5) 0.00764(6) -0.01025(6)
S3 0.01542(7) 0.01336(6) 0.01350(6) 0.00125(5) 0.00459(5) -0.00292(5)
N1 0.0215(3) 0.0214(3) 0.01111(19) -0.00207(17) 0.00572(18) -0.0087(2)
N2 0.0307(5) 0.0093(3) 0.0163(3) 0.000 0.0008(3) 0.000
C1 0.0165(2) 0.0132(2) 0.01029(19) -0.00040(16) 0.00521(17) -0.00303(18)
C2 0.0214(3) 0.0211(3) 0.0102(2) -0.00138(19) 0.0047(2) -0.0038(2)
C3 0.0283(4) 0.0356(5) 0.0237(4) 0.0001(3) 0.0130(3) 0.0078(4)
C4A 0.0266(4) 0.0198(4) 0.0153(3) -0.0001(2) 0.0048(3) -0.0116(3)
C5A 0.0171(4) 0.0269(5) 0.0294(5) 0.0075(4) 0.0025(3) -0.0043(3)
C4B 0.0103(17) 0.019(2) 0.0164(18) -0.0010(15) 0.0045(14) -0.0051(14)
C5B 0.021(2) 0.015(2) 0.037(3) -0.003(2) 0.014(2) -0.0054(18)
C6 0.0202(4) 0.0094(3) 0.0106(3) 0.000 0.0016(3) 0.000
C7 0.0424(5) 0.0144(3) 0.0210(3) -0.0025(2) -0.0019(3) 0.0109(3)
C8 0.0601(9) 0.0396(6) 0.0265(5) -0.0117(4) 0.0028(5) 0.0234(6)

loop_
_atom_type_symbol
_atom_type_description
_atom_type_scat_dispersion_real
_atom_type_scat_dispersion_imag
_atom_type_scat_source
C C 0.0033 0.0016 'International Tables Vol C Tables 4.2.6.8 and 6.1.1.4'
H H 0.0000 0.0000 'International Tables Vol C Tables 4.2.6.8 and 6.1.1.4'
Fe Fe 0.3463 0.8444 'International Tables Vol C Tables 4.2.6.8 and 6.1.1.4'
N N 0.0061 0.0033 'International Tables Vol C Tables 4.2.6.8 and 6.1.1.4'
S S 0.1246 0.1234 'International Tables Vol C Tables 4.2.6.8 and 6.1.1.4'

loop_
_geom_angle_atom_site_label_1
_geom_angle_atom_site_label_2
_geom_angle_atom_site_label_3
_geom_angle
_geom_angle_site_symmetry_1
_geom_angle_site_symmetry_3
S1 Fe1 S1 163.412(11) 2 .
S1 Fe1 S3 99.326(7) 2 .
S1 Fe1 S3 93.745(7) . .
S1 Fe1 S3 93.746(7) 2 2
S1 Fe1 S3 99.328(7) . 2
S3 Fe1 S3 75.966(13) . 2
S1 Fe1 S2 75.697(7) 2 2
S1 Fe1 S2 93.450(8) . 2
S3 Fe1 S2 93.468(11) . 2
S3 Fe1 S2 163.848(8) 2 2
S1 Fe1 S2 93.450(7) 2 .
S1 Fe1 S2 75.698(7) . .
S3 Fe1 S2 163.850(8) . .
S3 Fe1 S2 93.469(12) 2 .
S2 Fe1 S2 99.262(16) 2 .
C1 S1 Fe1 87.00(2) . .
C1 S2 Fe1 86.78(2) . .
C6 S3 Fe1 86.45(3) . .
C1 N1 C2 120.44(6) . .
C1 N1 C4A 119.87(6) . .
C2 N1 C4A 118.44(6) . .
C1 N1 C4B 117.3(2) . .
C2 N1 C4B 117.5(2) . .
C6 N2 C7 121.30(5) . 2
C6 N2 C7 121.29(5) . .
C7 N2 C7 117.41(11) 2 .
N1 C1 S1 124.63(5) . .
N1 C1 S2 124.86(5) . .
S1 C1 S2 110.50(4) . .
N1 C2 C3 111.87(7) . .
N1 C2 H2A 109.2 . .
C3 C2 H2A 109.2 . .
N1 C2 H2B 109.2 . .
C3 C2 H2B 109.2 . .
H2A C2 H2B 107.9 . .
C2 C3 H3A 109.5 . .
C2 C3 H3B 109.5 . .
H3A C3 H3B 109.5 . .
C2 C3 H3C 109.5 . .
H3A C3 H3C 109.5 . .
H3B C3 H3C 109.5 . .
N1 C4A C5A 113.47(8) . .
N1 C4A H4A1 108.9 . .
C5A C4A H4A1 108.9 . .
N1 C4A H4A2 108.9 . .
C5A C4A H4A2 108.9 . .
H4A1 C4A H4A2 107.7 . .
C4A C5A H5A1 109.5 . .
C4A C5A H5A2 109.5 . .
H5A1 C5A H5A2 109.5 . .
C4A C5A H5A3 109.5 . .
H5A1 C5A H5A3 109.5 . .
H5A2 C5A H5A3 109.5 . .
C5B C4B N1 102.8(4) . .
C5B C4B H4B1 111.2 . .
N1 C4B H4B1 111.2 . .
C5B C4B H4B2 111.2 . .
N1 C4B H4B2 111.2 . .
H4B1 C4B H4B2 109.1 . .
C4B C5B H5B1 109.5 . .
C4B C5B H5B2 109.5 . .
H5B1 C5B H5B2 109.5 . .
C4B C5B H5B3 109.5 . .
H5B1 C5B H5B3 109.5 . .
H5B2 C5B H5B3 109.5 . .
N2 C6 S3 124.44(3) . 2
N2 C6 S3 124.44(3) . .
S3 C6 S3 111.13(5) 2 .
N2 C7 C8 113.14(8) . .
N2 C7 H7A 109.0 . .
C8 C7 H7A 109.0 . .
N2 C7 H7B 109.0 . .
C8 C7 H7B 109.0 . .
H7A C7 H7B 107.8 . .
C7 C8 H8A 109.5 . .
C7 C8 H8B 109.5 . .
H8A C8 H8B 109.5 . .
C7 C8 H8C 109.5 . .
H8A C8 H8C 109.5 . .
H8B C8 H8C 109.5 . .

loop_
_geom_bond_atom_site_label_1
_geom_bond_atom_site_label_2
_geom_bond_distance
_geom_bond_site_symmetry_2
Fe1 S1 2.2982(3) 2
Fe1 S1 2.2983(3) .
Fe1 S3 2.3040(3) .
Fe1 S3 2.3040(3) 2
Fe1 S2 2.3048(3) 2
Fe1 S2 2.3048(3) .
S1 C1 1.7184(7) .
S2 C1 1.7189(7) .
S3 C6 1.7192(6) .
N1 C1 1.3300(9) .
N1 C2 1.4682(9) .
N1 C4A 1.4782(11) .
N1 C4B 1.534(5) .
N2 C6 1.3257(13) .
N2 C7 1.4701(12) 2
N2 C7 1.4701(12) .
C2 C3 1.5219(13) .
C2 H2A 0.9900 .
C2 H2B 0.9900 .
C3 H3A 0.9800 .
C3 H3B 0.9800 .
C3 H3C 0.9800 .
C4A C5A 1.5085(14) .
C4A H4A1 0.9900 .
C4A H4A2 0.9900 .
C5A H5A1 0.9800 .
C5A H5A2 0.9800 .
C5A H5A3 0.9800 .
C4B C5B 1.503(8) .
C4B H4B1 0.9900 .
C4B H4B2 0.9900 .
C5B H5B1 0.9800 .
C5B H5B2 0.9800 .
C5B H5B3 0.9800 .
C6 S3 1.7192(6) 2
C7 C8 1.5171(16) .
C7 H7A 0.9900 .
C7 H7B 0.9900 .
C8 H8A 0.9800 .
C8 H8B 0.9800 .
C8 H8C 0.9800 .

loop_
_geom_torsion_atom_site_label_1
_geom_torsion_atom_site_label_2
_geom_torsion_atom_site_label_3
_geom_torsion_atom_site_label_4
_geom_torsion
_geom_torsion_site_symmetry_1
_geom_torsion_site_symmetry_4
C2 N1 C1 S1 -4.04(11) . .
C4A N1 C1 S1 -171.08(7) . .
C4B N1 C1 S1 150.9(3) . .
C2 N1 C1 S2 174.87(6) . .
C4A N1 C1 S2 7.83(12) . .
C4B N1 C1 S2 -30.2(3) . .
Fe1 S1 C1 N1 -179.88(7) . .
Fe1 S1 C1 S2 1.08(3) . .
Fe1 S2 C1 N1 179.88(7) . .
Fe1 S2 C1 S1 -1.07(3) . .
C1 N1 C2 C3 -97.97(10) . .
C4A N1 C2 C3 69.25(11) . .
C4B N1 C2 C3 107.1(3) . .
C1 N1 C4A C5A -154.71(9) . .
C2 N1 C4A C5A 38.00(13) . .
C4B N1 C4A C5A -59.5(4) . .
C1 N1 C4B C5B 129.2(4) . .
C2 N1 C4B C5B -75.1(4) . .
C4A N1 C4B C5B 25.7(4) . .
C7 N2 C6 S3 -177.36(4) 2 2
C7 N2 C6 S3 2.63(4) . 2
C7 N2 C6 S3 2.63(4) 2 .
C7 N2 C6 S3 -177.37(4) . .
Fe1 S3 C6 N2 180.0 . .
Fe1 S3 C6 S3 0.0 . 2
C6 N2 C7 C8 -93.85(10) . .
C7 N2 C7 C8 86.15(10) 2 .
